data_4517892
loop_
_publ_author_name
'Nariyangadu, Sesha Bamini'
'Choedak, Tenzin'
'Malar, Ezekiel Joy Padma'
'Chen, Junsheng'
'Thyrhaug, Erling'
'Kumar, Pushpendra'
'Zhou, Jinming'
'Yechuri, Vidyalakshmi'
'Pal, Suman Kalyan'
'Lidin, Sven'
'Thangadhorai, Kejalakshmy Namassivayane'
'Karki, Khadga J.'
'Pullerits, T\"onu'

_publ_section_title
;
 New Nonlinear Optical Crystal of Rhodamine 590 Acid Phthalate.
;
_journal_issue 33
_journal_name_full 'ACS omega'
_journal_page_first 20863
_journal_page_last 20873
_journal_paper_doi 10.1021/acsomega.0c02303
_journal_volume 5
_journal_year 2020
_chemical_formula_sum 'C35 H34 N2 O7'
_chemical_formula_weight 594.7
_space_group_IT_number 14
_space_group_name_Hall '-P 2yn'
_space_group_name_H-M_alt 'P 1 21/n 1'
_symmetry_cell_setting monoclinic
_symmetry_Int_Tables_number 14
_symmetry_space_group_name_Hall '-P 2yn'
_symmetry_space_group_name_H-M 'P 1 21/n 1'
_cell_angle_alpha 90
_cell_angle_beta 91.5020(10)
_cell_angle_gamma 90
_cell_formula_units_Z 4
_cell_length_a 10.7289(5)
_cell_length_b 11.1254(5)
_cell_length_c 25.2451(12)
_cell_measurement_reflns_used 9913
_cell_measurement_temperature 293
_cell_measurement_theta_max 25.42
_cell_measurement_theta_min 2.44
_cell_volume 3012.3(2)
_diffrn_ambient_temperature 293
_diffrn_measured_fraction_theta_full 0.98
_diffrn_measured_fraction_theta_max 0.94
_diffrn_measurement_device_type 'bruker axs kappa apex2 CCD Diffractometer'
_diffrn_radiation_probe x-ray
_diffrn_radiation_source 'X-ray tube'
_diffrn_radiation_type 'Mo K\a'
_diffrn_radiation_wavelength 0.71073
_diffrn_reflns_av_R_equivalents 0.0307
_diffrn_reflns_av_unetI/netI 0.0243
_diffrn_reflns_limit_h_max 13
_diffrn_reflns_limit_h_min -14
_diffrn_reflns_limit_k_max 15
_diffrn_reflns_limit_k_min -15
_diffrn_reflns_limit_l_max 35
_diffrn_reflns_limit_l_min -35
_diffrn_reflns_number 68458
_diffrn_reflns_theta_full 29.56
_diffrn_reflns_theta_max 30.23
_diffrn_reflns_theta_min 2.04
_exptl_absorpt_coefficient_mu 0.092
_exptl_absorpt_correction_T_max 0.9730
_exptl_absorpt_correction_T_min 0.9186
_exptl_absorpt_correction_type multi-scan
_exptl_absorpt_process_details 'SADABS (Bruker, 2004)'
_exptl_crystal_colour red
_exptl_crystal_density_diffrn 1.3112
_exptl_crystal_density_method 'not measured'
_exptl_crystal_description block
_exptl_crystal_F_000 1256
_exptl_crystal_size_max 0.35
_exptl_crystal_size_mid 0.35
_exptl_crystal_size_min 0.30
_refine_diff_density_max 0.44
_refine_diff_density_min -0.40
_refine_ls_extinction_method none
_refine_ls_goodness_of_fit_gt 2.40
_refine_ls_goodness_of_fit_ref 1.92
_refine_ls_hydrogen_treatment mixed
_refine_ls_number_constraints 233
_refine_ls_number_parameters 432
_refine_ls_number_reflns 8434
_refine_ls_number_restraints 0
_refine_ls_R_factor_all 0.1064
_refine_ls_R_factor_gt 0.0537
_refine_ls_shift/su_max 0.0470
_refine_ls_shift/su_mean 0.0022
_refine_ls_structure_factor_coef Fsqd
_refine_ls_weighting_details w=1/(\s^2^(I)+0.0016I^2^)
_refine_ls_weighting_scheme sigma
_refine_ls_wR_factor_gt 0.1413
_refine_ls_wR_factor_ref 0.1590
_reflns_number_gt 4451
_reflns_number_total 8434
_reflns_threshold_expression I>3\s(I)
_cod_data_source_file ao0c02303_si_002.cif
_cod_data_source_block I
_cod_depositor_comments
;
The following automatic conversions were performed:

data item '_diffrn_radiation_probe' value 'X-ray' was changed to
'x-ray' in accordance with the
/home/data/users/saulius/crontab/automatic-downloads/rss-feeds/ACS/lib/dictionaries/cif_core.dic
dictionary named 'cif_core.dic' version 2.4.2 last updated on
2011-04-26.

Automatic conversion script
Id: cif_fix_values 7556 2019-12-06 15:28:31Z antanas 

 Adding full bibliography for 4517892.cif.
;
_cod_original_sg_symbol_Hall '-P 2yabc'
_cod_database_code 4517892

loop_
_space_group_symop_id
_space_group_symop_operation_xyz
1 x,y,z
2 -x+1/2,y+1/2,-z+1/2
3 -x,-y,-z
4 x+1/2,-y+1/2,z+1/2

loop_
_atom_site_label
_atom_site_type_symbol
_atom_site_fract_x
_atom_site_fract_y
_atom_site_fract_z
_atom_site_adp_type
_atom_site_U_iso_or_equiv
_atom_site_site_symmetry_multiplicity
_atom_site_occupancy
_atom_site_calc_flag
_atom_site_refinement_flags
_atom_site_disorder_assembly
_atom_site_disorder_group
C1 C 0.65941(13) 0.56391(13) 0.01720(6) Uani 0.0414(5) 4 1 d . . .
C2 C 0.70832(15) 0.52831(14) -0.02935(6) Uani 0.0506(5) 4 1 d . . .
C3 C 0.80441(15) 0.44170(15) -0.02937(6) Uani 0.0506(5) 4 1 d . . .
C4 C 0.84763(15) 0.39059(14) 0.02014(6) Uani 0.0494(5) 4 1 d . . .
C5 C 0.79440(15) 0.42788(14) 0.06536(6) Uani 0.0479(5) 4 1 d . . .
C6 C 0.69917(13) 0.51605(13) 0.06678(6) Uani 0.0413(5) 4 1 d . . .
C7 C 0.64633(13) 0.55768(13) 0.11298(6) Uani 0.0400(5) 4 1 d . . .
C8 C 0.55738(13) 0.65063(13) 0.10976(6) Uani 0.0395(5) 4 1 d . . .
C9 C 0.50265(13) 0.70513(13) 0.15415(6) Uani 0.0433(5) 4 1 d . . .
C10 C 0.41915(14) 0.79600(14) 0.15004(6) Uani 0.0467(5) 4 1 d . . .
C11 C 0.38458(14) 0.83965(14) 0.09808(6) Uani 0.0479(5) 4 1 d . . .
C12 C 0.43602(14) 0.78714(14) 0.05360(6) Uani 0.0474(5) 4 1 d . . .
C13 C 0.52105(13) 0.69564(13) 0.05991(6) Uani 0.0412(5) 4 1 d . . .
C16 C 0.94924(18) 0.29833(17) 0.02108(7) Uani 0.0680(7) 4 1 d . . .
C17 C 0.36544(18) 0.85177(17) 0.19839(7) Uani 0.0666(7) 4 1 d . . .
C20 C 0.69426(14) 0.51354(13) 0.16564(6) Uani 0.0422(5) 4 1 d . . .
C21 C 0.80428(15) 0.56501(16) 0.18473(6) Uani 0.0544(6) 4 1 d . . .
C22 C 0.85724(18) 0.52774(18) 0.23244(7) Uani 0.0642(7) 4 1 d . . .
C23 C 0.80229(18) 0.43871(17) 0.26107(7) Uani 0.0620(7) 4 1 d . . .
C24 C 0.69229(17) 0.38811(16) 0.24321(6) Uani 0.0543(6) 4 1 d . . .
C25 C 0.63662(14) 0.42468(13) 0.19545(5) Uani 0.0427(5) 4 1 d . . .
C26 C 0.51873(15) 0.36752(14) 0.17638(6) Uani 0.0485(5) 4 1 d . . .
C27 C 0.36045(19) 0.2272(2) 0.19528(9) Uani 0.0915(10) 4 1 d . . .
C28 C 0.9532(2) 0.84002(20) 0.11955(9) Uani 0.0771(9) 4 1 d . . .
C29 C 0.86895(16) 0.95070(15) 0.12139(6) Uani 0.0513(6) 4 1 d . . .
C30 C 0.75365(19) 0.93584(18) 0.09618(7) Uani 0.0647(7) 4 1 d . . .
C31 C 0.66574(19) 1.0258(2) 0.09468(8) Uani 0.0761(8) 4 1 d . . .
C32 C 0.6923(2) 1.1336(2) 0.11823(9) Uani 0.0790(9) 4 1 d . . .
C33 C 0.8056(2) 1.14911(17) 0.14333(8) Uani 0.0719(8) 4 1 d . . .
C34 C 0.89504(16) 1.06057(15) 0.14587(7) Uani 0.0547(6) 4 1 d . . .
C35 C 1.0162(2) 1.0966(3) 0.17631(11) Uani 0.0913(10) 4 1 d . . .
O1 O 0.56965(10) 0.65029(9) 0.01469(4) Uani 0.0482(4) 4 1 d . . .
O2 O 0.46933(12) 0.38692(12) 0.13417(5) Uani 0.0755(5) 4 1 d . . .
O3 O 0.47455(12) 0.28944(12) 0.21043(5) Uani 0.0713(5) 4 1 d . . .
O4 O 0.92427(20) 0.75949(15) 0.08897(7) Uani 0.1158(8) 4 1 d . . .
O5 O 1.0430(2) 0.8319(2) 0.15275(10) Uani 0.1365(10) 4 1 d . . .
O6 O 1.09716(19) 1.0184(2) 0.18751(10) Uani 0.1441(11) 4 1 d . . .
O7 O 1.0309(2) 1.1990(2) 0.18658(12) Uani 0.1735(13) 4 1 d . . .
N1 N 0.8456(4) 0.3941(3) -0.07452(17) Uani 0.0513(12) 4 0.652(5) d . . .
C14 C 0.8099(3) 0.4330(3) -0.12674(13) Uani 0.0569(12) 4 0.652(5) d . . .
C15 C 0.8752(5) 0.5470(5) -0.14340(19) Uani 0.091(2) 4 0.652(5) d . . .
N1' N 0.8794(8) 0.4317(7) -0.0725(4) Uani 0.0513(12) 4 0.348(5) d . . .
C14' C 0.8705(10) 0.4985(10) -0.1242(3) Uani 0.082(4) 4 0.3481 d . . .
C15' C 0.8170(13) 0.4444(8) -0.1661(4) Uani 0.163(6) 4 0.3481 d . . .
N2 N 0.272(2) 0.928(2) 0.1046(14) Uani 0.0652(7) 4 0.076(3) d . . .
C18 C 0.222(3) 0.980(3) 0.0534(12) Uani 0.0569(12) 4 0.076(3) d . . .
C19 C 0.297(3) 1.106(3) 0.0463(13) Uani 0.091(2) 4 0.076(3) d . . .
N2' N 0.3072(2) 0.9341(2) 0.09334(8) Uani 0.0652(7) 4 0.924(3) d . . .
C18' C 0.2697(3) 0.9893(3) 0.04320(11) Uani 0.0795(11) 4 0.9239 d . . .
C19' C 0.1988(4) 1.0993(3) 0.05017(11) Uani 0.1546(18) 4 0.9239 d . . .
H1o5 H 1.064(3) 0.931(4) 0.1639(13) Uiso 0.1638 4 1 d . . .
H1c30 H 0.7346 0.860509 0.079281 Uiso 0.0777 4 1 d . . .
H1c31 H 0.586312 1.012913 0.077214 Uiso 0.0914 4 1 d . . .
H1c32 H 0.63229 1.197561 0.117188 Uiso 0.0948 4 1 d . . .
H1c33 H 0.823575 1.225071 0.159875 Uiso 0.0863 4 1 d . . .
H1c27 H 0.335229 0.17675 0.223941 Uiso 0.1098 4 1 d . . .
H2c27 H 0.296125 0.284875 0.187316 Uiso 0.1098 4 1 d . . .
H3c27 H 0.374424 0.178653 0.164559 Uiso 0.1098 4 1 d . . .
H1c16 H 0.924018 0.230792 -0.000304 Uiso 0.0816 4 1 d . . .
H2c16 H 1.023727 0.332775 0.007274 Uiso 0.0816 4 1 d . . .
H3c16 H 0.965132 0.27226 0.056874 Uiso 0.0816 4 1 d . . .
H1c17 H 0.386643 0.935575 0.199647 Uiso 0.0799 4 1 d . . .
H2c17 H 0.276392 0.843113 0.197045 Uiso 0.0799 4 1 d . . .
H3c17 H 0.398879 0.812374 0.22947 Uiso 0.0799 4 1 d . . .
H1c21 H 0.843861 0.626888 0.164686 Uiso 0.0653 4 1 d . . .
H1c22 H 0.93291 0.56446 0.245565 Uiso 0.0771 4 1 d . . .
H1c23 H 0.840722 0.411599 0.293699 Uiso 0.0744 4 1 d . . .
H1c24 H 0.65337 0.326883 0.263859 Uiso 0.0652 4 1 d . . .
H1c2 H 0.677569 0.562019 -0.06217 Uiso 0.0607 4 1 d . . .
H1c5 H 0.822717 0.392651 0.098237 Uiso 0.0575 4 1 d . . .
H1c9 H 0.525897 0.676233 0.188855 Uiso 0.052 4 1 d . . .
H1c12 H 0.412199 0.814721 0.018754 Uiso 0.0569 4 1 d . . .
H1n1 H 0.898233 0.334827 -0.071796 Uiso 0.0615 4 0.707 d . . .
H1n2 H 0.241593 0.945223 0.135283 Uiso 0.0782 4 0.32 d . . .
H1n2' H 0.277441 0.964284 0.122188 Uiso 0.0782 4 0.68 d . . .
H1n1' H 0.939865 0.379835 -0.069449 Uiso 0.0615 4 0.293 d . . .
H1c14 H 0.721329 0.444879 -0.12885 Uiso 0.0682 4 0.652(5) d . . .
H2c14 H 0.826609 0.370102 -0.151629 Uiso 0.0682 4 0.652(5) d . . .
H1c14' H 0.951647 0.527041 -0.133235 Uiso 0.0989 4 0.3481 d . . .
H2c14' H 0.83153 0.575058 -0.118754 Uiso 0.0989 4 0.3481 d . . .
H1c18 H 0.134499 0.996772 0.056466 Uiso 0.0682 4 0.076(3) d . . .
H2c18 H 0.240393 0.927239 0.024678 Uiso 0.0682 4 0.076(3) d . . .
H1c18' H 0.220976 0.933244 0.022508 Uiso 0.0954 4 0.9239 d . . .
H2c18' H 0.342424 1.006297 0.023114 Uiso 0.0954 4 0.9239 d . . .
H1c15 H 0.860528 0.609218 -0.117955 Uiso 0.1093 4 0.652(5) d . . .
H2c15 H 0.963154 0.532348 -0.14523 Uiso 0.1093 4 0.652(5) d . . .
H3c15 H 0.843281 0.571769 -0.177562 Uiso 0.1093 4 0.652(5) d . . .
H1c15' H 0.86608 0.376115 -0.175872 Uiso 0.1952 4 0.3481 d . . .
H2c15' H 0.734747 0.418416 -0.157449 Uiso 0.1952 4 0.3481 d . . .
H3c15' H 0.81187 0.499844 -0.195254 Uiso 0.1952 4 0.3481 d . . .
H1c19 H 0.25128 1.157623 0.022282 Uiso 0.1093 4 0.076(3) d . . .
H2c19 H 0.306732 1.145289 0.080098 Uiso 0.1093 4 0.076(3) d . . .
H3c19 H 0.377891 1.090053 0.032417 Uiso 0.1093 4 0.076(3) d . . .
H1c19' H 0.192623 1.141719 0.017101 Uiso 0.1855 4 0.9239 d . . .
H2c19' H 0.116792 1.07973 0.061776 Uiso 0.1855 4 0.9239 d . . .
H3c19' H 0.240299 1.148984 0.076247 Uiso 0.1855 4 0.9239 d . . .

loop_
_atom_site_aniso_label
_atom_site_aniso_type_symbol
_atom_site_aniso_U_11
_atom_site_aniso_U_22
_atom_site_aniso_U_33
_atom_site_aniso_U_12
_atom_site_aniso_U_13
_atom_site_aniso_U_23
C1 C 0.0447(8) 0.0392(8) 0.0400(8) 0.0073(7) -0.0019(6) 0.0014(6)
C2 C 0.0612(10) 0.0538(10) 0.0365(8) 0.0143(8) -0.0032(7) 0.0024(7)
C3 C 0.0603(10) 0.0498(9) 0.0417(9) 0.0103(8) 0.0028(7) -0.0029(7)
C4 C 0.0558(10) 0.0437(9) 0.0488(9) 0.0109(7) 0.0011(7) 0.0008(7)
C5 C 0.0563(10) 0.0442(9) 0.0433(9) 0.0129(7) 0.0018(7) 0.0063(7)
C6 C 0.0454(8) 0.0389(8) 0.0395(8) 0.0066(7) -0.0005(6) 0.0032(6)
C7 C 0.0440(8) 0.0370(8) 0.0388(8) 0.0030(6) -0.0013(6) 0.0040(6)
C8 C 0.0410(8) 0.0385(8) 0.0388(8) 0.0042(6) -0.0023(6) 0.0026(6)
C9 C 0.0466(9) 0.0451(8) 0.0382(8) 0.0075(7) -0.0018(7) 0.0033(7)
C10 C 0.0482(9) 0.0476(9) 0.0441(9) 0.0091(7) -0.0011(7) -0.0007(7)
C11 C 0.0465(9) 0.0461(9) 0.0508(9) 0.0114(7) -0.0051(7) 0.0023(7)
C12 C 0.0525(9) 0.0469(9) 0.0425(9) 0.0135(7) -0.0047(7) 0.0048(7)
C13 C 0.0439(8) 0.0411(8) 0.0386(8) 0.0044(6) -0.0013(6) 0.0008(6)
C16 C 0.0766(12) 0.0663(12) 0.0614(12) 0.0322(10) 0.0080(9) 0.0031(9)
C17 C 0.0744(12) 0.0720(12) 0.0532(10) 0.0304(10) -0.0005(9) -0.0031(9)
C20 C 0.0491(9) 0.0416(8) 0.0357(8) 0.0120(7) -0.0010(6) -0.0013(6)
C21 C 0.0527(10) 0.0582(11) 0.0520(10) 0.0028(8) -0.0067(8) 0.0028(8)
C22 C 0.0596(11) 0.0790(13) 0.0533(11) 0.0017(10) -0.0133(9) -0.0037(10)
C23 C 0.0680(12) 0.0792(13) 0.0380(9) 0.0165(10) -0.0110(8) -0.0002(9)
C24 C 0.0659(11) 0.0582(10) 0.0388(9) 0.0145(9) -0.0008(8) 0.0054(7)
C25 C 0.0521(9) 0.0413(8) 0.0347(7) 0.0118(7) 0.0003(7) -0.0003(6)
C26 C 0.0555(10) 0.0446(9) 0.0455(9) 0.0069(7) 0.0000(8) 0.0049(7)
C27 C 0.0825(15) 0.0809(16) 0.1109(19) -0.0189(13) -0.0006(13) 0.0213(13)
C28 C 0.0939(16) 0.0682(14) 0.0706(14) 0.0209(12) 0.0297(12) 0.0099(11)
C29 C 0.0593(11) 0.0486(9) 0.0470(9) 0.0065(8) 0.0189(8) 0.0042(7)
C30 C 0.0786(13) 0.0618(12) 0.0544(11) -0.0092(10) 0.0126(9) -0.0053(9)
C31 C 0.0564(12) 0.0998(17) 0.0722(14) 0.0010(12) 0.0029(10) 0.0104(12)
C32 C 0.0769(15) 0.0741(15) 0.0867(15) 0.0312(12) 0.0166(12) 0.0100(12)
C33 C 0.0943(16) 0.0461(11) 0.0762(13) 0.0050(10) 0.0189(12) -0.0043(9)
C34 C 0.0575(10) 0.0510(10) 0.0563(10) -0.0020(8) 0.0139(8) 0.0015(8)
C35 C 0.0821(17) 0.0834(17) 0.1087(19) -0.0195(14) 0.0052(14) -0.0083(15)
O1 O 0.0558(6) 0.0518(6) 0.0368(5) 0.0180(5) -0.0015(5) 0.0030(5)
O2 O 0.0733(8) 0.0849(10) 0.0670(8) -0.0154(7) -0.0232(7) 0.0240(7)
O3 O 0.0754(9) 0.0720(8) 0.0663(8) -0.0138(7) -0.0020(6) 0.0200(7)
O4 O 0.1809(17) 0.0738(11) 0.0945(12) 0.0419(11) 0.0357(11) -0.0153(9)
O5 O 0.1148(15) 0.1256(17) 0.168(2) 0.0626(13) -0.0144(14) -0.0026(15)
O6 O 0.0853(13) 0.1460(19) 0.198(2) -0.0005(13) -0.0524(14) 0.0245(17)
O7 O 0.1477(19) 0.1327(19) 0.238(3) -0.0382(15) -0.0432(18) -0.0637(19)
N1 N 0.062(2) 0.047(2) 0.0449(9) 0.0069(14) 0.0026(15) -0.0085(16)
C14 C 0.070(2) 0.059(2) 0.0422(18) 0.0068(16) 0.0070(15) -0.0075(15)
C15 C 0.088(3) 0.107(4) 0.079(4) 0.021(3) 0.017(2) 0.038(3)
N1' N 0.062(2) 0.047(2) 0.0449(9) 0.0069(14) 0.0026(15) -0.0085(16)
C14' C 0.112(7) 0.086(7) 0.051(5) 0.026(6) 0.019(5) 0.000(4)
C15' C 0.309(16) 0.093(7) 0.084(6) -0.030(8) -0.043(8) 0.014(5)
N2 N 0.0748(14) 0.0693(10) 0.0514(13) 0.0411(10) 0.0028(9) 0.0030(9)
C18 C 0.070(2) 0.059(2) 0.0422(18) 0.0068(16) 0.0070(15) -0.0075(15)
C19 C 0.088(3) 0.107(4) 0.079(4) 0.021(3) 0.017(2) 0.038(3)
N2' N 0.0748(14) 0.0693(10) 0.0514(13) 0.0411(10) 0.0028(9) 0.0030(9)
C18' C 0.094(2) 0.0815(17) 0.0627(16) 0.0456(18) -0.0096(13) 0.0103(13)
C19' C 0.233(4) 0.149(3) 0.083(2) 0.147(3) 0.029(2) 0.0347(19)

loop_
_atom_type_symbol
_atom_type_scat_dispersion_real
_atom_type_scat_dispersion_imag
_atom_type_scat_source
C 0.0033 0.0016 'International Tables Vol C tables 4.2.6.8 and 6.1.1.1'
H 0.0000 0.0000 'International Tables Vol C tables 4.2.6.8 and 6.1.1.1'
N 0.0061 0.0033 'International Tables Vol C tables 4.2.6.8 and 6.1.1.1'
O 0.0106 0.0060 'International Tables Vol C tables 4.2.6.8 and 6.1.1.1'

loop_
_exptl_crystal_face_index_h
_exptl_crystal_face_index_k
_exptl_crystal_face_index_l
_exptl_crystal_face_perp_dist
? ? ? ?

loop_
_geom_angle_atom_site_label_1
_geom_angle_atom_site_label_2
_geom_angle_atom_site_label_3
_geom_angle_site_symmetry_1
_geom_angle_site_symmetry_2
_geom_angle_site_symmetry_3
_geom_angle
_geom_angle_publ_flag
C2 C1 C6 . . . 122.75(14) ?
C2 C1 O1 . . . 117.04(13) ?
C6 C1 O1 . . . 120.21(12) ?
C1 C2 C3 . . . 119.88(14) ?
C1 C2 H1c2 . . . 120.06 ?
C3 C2 H1c2 . . . 120.06 ?
C2 C3 C4 . . . 119.22(14) ?
C2 C3 N1 . . . 121.8(2) ?
C2 C3 N1' . . . 119.9(4) ?
C4 C3 N1 . . . 118.4(2) ?
C4 C3 N1' . . . 118.3(4) ?
N1 C3 N1' . . . 23.5(4) ?
C3 C4 C5 . . . 118.53(14) ?
C3 C4 C16 . . . 120.17(14) ?
C5 C4 C16 . . . 121.30(15) ?
C4 C5 C6 . . . 123.59(14) ?
C4 C5 H1c5 . . . 118.2 ?
C6 C5 H1c5 . . . 118.2 ?
C1 C6 C5 . . . 116.01(13) ?
C1 C6 C7 . . . 119.78(13) ?
C5 C6 C7 . . . 124.20(13) ?
C6 C7 C8 . . . 119.15(13) ?
C6 C7 C20 . . . 119.88(13) ?
C8 C7 C20 . . . 120.61(12) ?
C7 C8 C9 . . . 124.31(13) ?
C7 C8 C13 . . . 119.13(13) ?
C9 C8 C13 . . . 116.55(13) ?
C8 C9 C10 . . . 123.17(13) ?
C8 C9 H1c9 . . . 118.41 ?
C10 C9 H1c9 . . . 118.42 ?
C9 C10 C11 . . . 118.46(14) ?
C9 C10 C17 . . . 121.01(14) ?
C11 C10 C17 . . . 120.52(14) ?
C10 C11 C12 . . . 119.71(14) ?
C10 C11 N2 . . . 107.2(13) ?
C10 C11 N2' . . . 119.31(16) ?
C12 C11 N2 . . . 132.1(13) ?
C12 C11 N2' . . . 120.91(16) ?
N2 C11 N2' . . . 16.9(11) ?
C11 C12 C13 . . . 119.57(14) ?
C11 C12 H1c12 . . . 120.21 ?
C13 C12 H1c12 . . . 120.21 ?
C8 C13 C12 . . . 122.53(13) ?
C8 C13 O1 . . . 121.09(13) ?
C12 C13 O1 . . . 116.38(13) ?
C4 C16 H1c16 . . . 109.47 ?
C4 C16 H2c16 . . . 109.47 ?
C4 C16 H3c16 . . . 109.47 ?
H1c16 C16 H2c16 . . . 109.47 ?
H1c16 C16 H3c16 . . . 109.47 ?
H2c16 C16 H3c16 . . . 109.47 ?
C10 C17 H1c17 . . . 109.47 ?
C10 C17 H2c17 . . . 109.47 ?
C10 C17 H3c17 . . . 109.47 ?
H1c17 C17 H2c17 . . . 109.47 ?
H1c17 C17 H3c17 . . . 109.47 ?
H2c17 C17 H3c17 . . . 109.47 ?
C7 C20 C21 . . . 116.29(13) ?
C7 C20 C25 . . . 124.38(13) ?
C21 C20 C25 . . . 119.33(13) ?
C20 C21 C22 . . . 120.38(16) ?
C20 C21 H1c21 . . . 119.81 ?
C22 C21 H1c21 . . . 119.81 ?
C21 C22 C23 . . . 120.29(17) ?
C21 C22 H1c22 . . . 119.85 ?
C23 C22 H1c22 . . . 119.85 ?
C22 C23 C24 . . . 120.11(16) ?
C22 C23 H1c23 . . . 119.94 ?
C24 C23 H1c23 . . . 119.94 ?
C23 C24 C25 . . . 120.68(16) ?
C23 C24 H1c24 . . . 119.66 ?
C25 C24 H1c24 . . . 119.66 ?
C20 C25 C24 . . . 119.18(14) ?
C20 C25 C26 . . . 120.93(13) ?
C24 C25 C26 . . . 119.88(14) ?
C25 C26 O2 . . . 124.40(15) ?
C25 C26 O3 . . . 112.86(13) ?
O2 C26 O3 . . . 122.72(15) ?
O3 C27 H1c27 . . . 109.47 ?
O3 C27 H2c27 . . . 109.47 ?
O3 C27 H3c27 . . . 109.47 ?
H1c27 C27 H2c27 . . . 109.47 ?
H1c27 C27 H3c27 . . . 109.47 ?
H2c27 C27 H3c27 . . . 109.47 ?
C29 C28 O4 . . . 118.1(2) ?
C29 C28 O5 . . . 118.6(2) ?
O4 C28 O5 . . . 123.0(2) ?
C28 C29 C30 . . . 114.28(16) ?
C28 C29 C34 . . . 127.39(16) ?
C30 C29 C34 . . . 118.32(16) ?
C29 C30 C31 . . . 121.94(18) ?
C29 C30 H1c30 . . . 119.03 ?
C31 C30 H1c30 . . . 119.03 ?
C30 C31 C32 . . . 119.47(19) ?
C30 C31 H1c31 . . . 120.27 ?
C32 C31 H1c31 . . . 120.27 ?
C31 C32 C33 . . . 119.1(2) ?
C31 C32 H1c32 . . . 120.46 ?
C33 C32 H1c32 . . . 120.46 ?
C32 C33 C34 . . . 122.81(18) ?
C32 C33 H1c33 . . . 118.6 ?
C34 C33 H1c33 . . . 118.6 ?
C29 C34 C33 . . . 118.38(16) ?
C29 C34 C35 . . . 127.15(17) ?
C33 C34 C35 . . . 114.46(18) ?
C34 C35 O6 . . . 120.0(2) ?
C34 C35 O7 . . . 117.8(2) ?
O6 C35 O7 . . . 122.1(3) ?
C1 O1 C13 . . . 120.52(11) ?
C26 O3 C27 . . . 117.28(15) ?
C3 N1 C14 . . . 125.3(3) ?
C3 N1 N1' . . . 81.6(10) ?
C3 N1 H1n1 . . . 117.35 ?
C14 N1 N1' . . . 90.9(10) ?
C14 N1 H1n1 . . . 117.35 ?
N1' N1 H1n1 . . . 98.17 ?
N1 C14 C15 . . . 113.3(3) ?
N1 C14 N1' . . . 21.1(3) ?
N1 C14 C14' . . . 90.2(6) ?
N1 C14 C15' . . . 157.4(8) ?
N1 C14 H1c14 . . . 109.47 ?
N1 C14 H2c14 . . . 109.47 ?
C15 C14 N1' . . . 92.2(4) ?
C15 C14 C14' . . . 23.4(6) ?
C15 C14 C15' . . . 64.7(6) ?
C15 C14 H1c14 . . . 109.47 ?
C15 C14 H2c14 . . . 109.47 ?
N1' C14 C14' . . . 69.1(6) ?
N1' C14 C15' . . . 146.2(9) ?
N1' C14 H1c14 . . . 120.34 ?
N1' C14 H2c14 . . . 118.72 ?
C14' C14 C15' . . . 84.5(8) ?
C14' C14 H1c14 . . . 123.78 ?
C14' C14 H2c14 . . . 116.87 ?
C15' C14 H1c14 . . . 91.62 ?
C15' C14 H2c14 . . . 54.98 ?
H1c14 C14 H2c14 . . . 105.4 ?
C14 C15 C14' . . . 32.2(9) ?
C14 C15 C15' . . . 40.1(5) ?
C14 C15 H1c14' . . . 98.14 ?
C14 C15 H2c14' . . . 80.58 ?
C14 C15 H1c15 . . . 109.47 ?
C14 C15 H2c15 . . . 109.47 ?
C14 C15 H3c15 . . . 109.47 ?
C14' C15 C15' . . . 68.6(9) ?
C14' C15 H1c14' . . . 72.52 ?
C14' C15 H2c14' . . . 74.6 ?
C14' C15 H1c15 . . . 94.17 ?
C14' C15 H2c15 . . . 89.52 ?
C14' C15 H3c15 . . . 141.45 ?
C15' C15 H1c14' . . . 108.17 ?
C15' C15 H2c14' . . . 110.38 ?
C15' C15 H1c15 . . . 140.77 ?
C15' C15 H2c15 . . . 105.48 ?
C15' C15 H3c15 . . . 73.97 ?
H1c14' C15 H2c14' . . . 114.02 ?
H1c14' C15 H1c15 . . . 98.89 ?
H1c14' C15 H2c15 . . . 20.41 ?
H1c14' C15 H3c15 . . . 129.87 ?
H2c14' C15 H1c15 . . . 30.74 ?
H2c14' C15 H2c15 . . . 131.34 ?
H2c14' C15 H3c15 . . . 111.26 ?
H1c15 C15 H2c15 . . . 109.47 ?
H1c15 C15 H3c15 . . . 109.47 ?
H2c15 C15 H3c15 . . . 109.47 ?
C3 N1' N1 . . . 74.9(10) ?
C3 N1' C14 . . . 115.1(6) ?
C3 N1' C14' . . . 128.5(7) ?
C3 N1' H1n1' . . . 115.76 ?
N1 N1' C14 . . . 68.0(10) ?
N1 N1' C14' . . . 105.4(12) ?
N1 N1' H1n1' . . . 89.62 ?
C14 N1' C14' . . . 37.4(5) ?
C14 N1' H1n1' . . . 115.24 ?
C14' N1' H1n1' . . . 115.77 ?
C14 C14' C15 . . . 124.5(12) ?
C14 C14' N1' . . . 73.5(7) ?
C14 C14' C15' . . . 48.7(7) ?
C14 C14' H1c14' . . . 146.71 ?
C14 C14' H2c14' . . . 112.34 ?
C15 C14' N1' . . . 160.3(13) ?
C15 C14' C15' . . . 80.8(9) ?
C15 C14' H1c14' . . . 61.13 ?
C15 C14' H2c14' . . . 58.39 ?
N1' C14' C15' . . . 118.8(9) ?
N1' C14' H1c14' . . . 109.47 ?
N1' C14' H2c14' . . . 109.47 ?
C15' C14' H1c14' . . . 109.47 ?
C15' C14' H2c14' . . . 109.47 ?
H1c14' C14' H2c14' . . . 98.15 ?
C14 C15' C15 . . . 75.3(7) ?
C14 C15' C14' . . . 46.8(7) ?
C14 C15' H2c14 . . . 59.86 ?
C14 C15' H1c15' . . . 102.05 ?
C14 C15' H2c15' . . . 69.06 ?
C14 C15' H3c15' . . . 146.4 ?
C15 C15' C14' . . . 30.5(5) ?
C15 C15' H2c14 . . . 121.76 ?
C15 C15' H1c15' . . . 120.24 ?
C15 C15' H2c15' . . . 123.29 ?
C15 C15' H3c15' . . . 78.97 ?
C14' C15' H2c14 . . . 92.8 ?
C14' C15' H1c15' . . . 109.47 ?
C14' C15' H2c15' . . . 109.47 ?
C14' C15' H3c15' . . . 109.47 ?
H2c14 C15' H1c15' . . . 47.64 ?
H2c14 C15' H2c15' . . . 74.25 ?
H2c14 C15' H3c15' . . . 153.67 ?
H1c15' C15' H2c15' . . . 109.47 ?
H1c15' C15' H3c15' . . . 109.47 ?
H2c15' C15' H3c15' . . . 109.47 ?
C11 N2 C18 . . . 114(2) ?
C11 N2 N2' . . . 54(3) ?
C11 N2 H1n2 . . . 122.85 ?
C11 N2 H1n2' . . . 116.29 ?
C18 N2 N2' . . . 73(4) ?
C18 N2 H1n2 . . . 122.85 ?
C18 N2 H1n2' . . . 113.36 ?
N2' N2 H1n2 . . . 144.4 ?
N2' N2 H1n2' . . . 106.38 ?
H1n2 N2 H1n2' . . . 39.3 ?
N2 C18 N2' . . . 18.6(11) ?
N2 C18 C18' . . . 98(4) ?
N2 C18 C19' . . . 120(2) ?
N2 C18 H1c18 . . . 109.47 ?
N2 C18 H2c18 . . . 109.47 ?
N2 C18 H1c18' . . . 119.5 ?
N2' C18 C18' . . . 80(3) ?
N2' C18 C19' . . . 120(2) ?
N2' C18 H1c18 . . . 128 ?
N2' C18 H2c18 . . . 99.7 ?
N2' C18 H1c18' . . . 112 ?
C18' C18 C19' . . . 88(4) ?
C18' C18 H1c18 . . . 150.18 ?
C18' C18 H2c18 . . . 64.81 ?
C18' C18 H1c18' . . . 73.86 ?
C19' C18 H1c18 . . . 68.93 ?
C19' C18 H2c18 . . . 126.87 ?
C19' C18 H1c18' . . . 119.99 ?
H1c18 C18 H2c18 . . . 113.6 ?
H1c18 C18 H1c18' . . . 100.65 ?
H2c18 C18 H1c18' . . . 13.5 ?
C18' C19 C19' . . . 74(2) ?
C18' C19 H1c19 . . . 115.72 ?
C18' C19 H2c19 . . . 120.74 ?
C18' C19 H3c19 . . . 89.71 ?
C19' C19 H1c19 . . . 66.93 ?
C19' C19 H2c19 . . . 92 ?
C19' C19 H3c19 . . . 157.68 ?
H1c19 C19 H2c19 . . . 109.47 ?
H1c19 C19 H3c19 . . . 109.47 ?
H2c19 C19 H3c19 . . . 109.47 ?
C11 N2' N2 . . . 109(3) ?
C11 N2' C18 . . . 136.3(13) ?
C11 N2' C18' . . . 124.3(2) ?
C11 N2' H1n2' . . . 117.83 ?
N2 N2' C18 . . . 89(4) ?
N2 N2' C18' . . . 112(4) ?
N2 N2' H1n2' . . . 41.54 ?
C18 N2' C18' . . . 23.5(13) ?
C18 N2' H1n2' . . . 102.03 ?
C18' N2' H1n2' . . . 117.83 ?
C18 C18' C19 . . . 109(4) ?
C18 C18' N2' . . . 77(3) ?
C18 C18' C19' . . . 68(3) ?
C18 C18' H2c18 . . . 78.26 ?
C18 C18' H1c18' . . . 70.02 ?
C18 C18' H2c18' . . . 173.6 ?
C19 C18' N2' . . . 107.7(14) ?
C19 C18' C19' . . . 44.6(13) ?
C19 C18' H2c18 . . . 149.76 ?
C19 C18' H1c18' . . . 141.37 ?
C19 C18' H2c18' . . . 70.05 ?
N2' C18' C19' . . . 112.6(2) ?
N2' C18' H2c18 . . . 102.48 ?
N2' C18' H1c18' . . . 109.47 ?
N2' C18' H2c18' . . . 109.47 ?
C19' C18' H2c18 . . . 122.64 ?
C19' C18' H1c18' . . . 109.47 ?
C19' C18' H2c18' . . . 109.47 ?
H2c18 C18' H1c18' . . . 13.19 ?
H2c18 C18' H2c18' . . . 99.02 ?
H1c18' C18' H2c18' . . . 106.2 ?
C18 C19' C19 . . . 84(2) ?
C18 C19' C18' . . . 23.9(14) ?
C18 C19' H1c19' . . . 122.93 ?
C18 C19' H2c19' . . . 85.83 ?
C18 C19' H3c19' . . . 116.32 ?
C19 C19' C18' . . . 61.8(19) ?
C19 C19' H1c19' . . . 86.05 ?
C19 C19' H2c19' . . . 164.38 ?
C19 C19' H3c19' . . . 65.06 ?
C18' C19' H1c19' . . . 109.47 ?
C18' C19' H2c19' . . . 109.47 ?
C18' C19' H3c19' . . . 109.47 ?
H1c19' C19' H2c19' . . . 109.47 ?
H1c19' C19' H3c19' . . . 109.47 ?
H2c19' C19' H3c19' . . . 109.47 ?
N1 H1n1 H1n1' . . . 82.58 ?
N2 H1n2 H1n2' . . . 43.26 ?
N2 H1n2' N2' . . . 32.09 ?
N2 H1n2' H1n2 . . . 97.44 ?
N2' H1n2' H1n2 . . . 128.71 ?
N1' H1n1' H1n1 . . . 89.63 ?
C14 H1c14 H2c15' . . . 78.28 ?
C14 H2c14 C15' . . . 65.16 ?
C14 H2c14 H1c15' . . . 125.66 ?
C15' H2c14 H1c15' . . . 69.71 ?
C15 H1c14' C14' . . . 46.35 ?
C15 H1c14' H2c15 . . . 93.13 ?
C14' H1c14' H2c15 . . . 129.15 ?
C15 H2c14' C14' . . . 47.01 ?
C15 H2c14' H1c15 . . . 87.33 ?
C14' H2c14' H1c15 . . . 114.48 ?
C18 H2c18 C18' . . . 36.93 ?
C18 H2c18 H1c18' . . . 77.96 ?
C18' H2c18 H1c18' . . . 102.21 ?
C18 H1c18' C18' . . . 36.12 ?
C18 H1c18' H2c18 . . . 88.54 ?
C18' H1c18' H2c18 . . . 64.6 ?
C15 H1c15 H2c14' . . . 61.93 ?
C15 H2c15 H1c14' . . . 66.46 ?
C15' H1c15' H2c14 . . . 62.65 ?
C15' H2c15' H1c14 . . . 106.55 ?
C19 H1c19 H1c19' . . . 115.72 ?
C19 H2c19 H3c19' . . . 79.81 ?
C19' H1c19' H1c19 . . . 85.17 ?
C19' H3c19' H2c19 . . . 120.02 ?

loop_
_geom_bond_atom_site_label_1
_geom_bond_atom_site_label_2
_geom_bond_site_symmetry_1
_geom_bond_site_symmetry_2
_geom_bond_distance
_geom_bond_publ_flag
C1 C2 . . 1.358(2) ?
C1 C6 . . 1.416(2) ?
C1 O1 . . 1.3607(18) ?
C2 C3 . . 1.411(2) ?
C2 H1c2 . . 0.96 ?
C3 C4 . . 1.439(2) ?
C3 N1 . . 1.342(4) ?
C3 N1' . . 1.375(9) ?
C4 C5 . . 1.355(2) ?
C4 C16 . . 1.497(2) ?
C5 C6 . . 1.418(2) ?
C5 H1c5 . . 0.96 ?
C6 C7 . . 1.390(2) ?
C7 C8 . . 1.408(2) ?
C7 C20 . . 1.496(2) ?
C8 C9 . . 1.415(2) ?
C8 C13 . . 1.400(2) ?
C9 C10 . . 1.353(2) ?
C9 H1c9 . . 0.96 ?
C10 C11 . . 1.438(2) ?
C10 C17 . . 1.498(2) ?
C11 C12 . . 1.393(2) ?
C11 N2 . . 1.57(3) ?
C11 N2' . . 1.343(3) ?
C12 C13 . . 1.373(2) ?
C12 H1c12 . . 0.96 ?
C13 O1 . . 1.3642(17) ?
C16 H1c16 . . 0.96 ?
C16 H2c16 . . 0.96 ?
C16 H3c16 . . 0.96 ?
C17 H1c17 . . 0.96 ?
C17 H2c17 . . 0.96 ?
C17 H3c17 . . 0.96 ?
C20 C21 . . 1.387(2) ?
C20 C25 . . 1.397(2) ?
C21 C22 . . 1.382(2) ?
C21 H1c21 . . 0.96 ?
C22 C23 . . 1.369(3) ?
C22 H1c22 . . 0.96 ?
C23 C24 . . 1.373(3) ?
C23 H1c23 . . 0.96 ?
C24 C25 . . 1.392(2) ?
C24 H1c24 . . 0.96 ?
C25 C26 . . 1.485(2) ?
C26 O2 . . 1.197(2) ?
C26 O3 . . 1.319(2) ?
C27 O3 . . 1.449(2) ?
C27 H1c27 . . 0.96 ?
C27 H2c27 . . 0.96 ?
C27 H3c27 . . 0.96 ?
C28 C29 . . 1.529(3) ?
C28 O4 . . 1.218(3) ?
C28 O5 . . 1.264(3) ?
C29 C30 . . 1.386(3) ?
C29 C34 . . 1.395(2) ?
C30 C31 . . 1.375(3) ?
C30 H1c30 . . 0.96 ?
C31 C32 . . 1.365(3) ?
C31 H1c31 . . 0.96 ?
C32 C33 . . 1.367(3) ?
C32 H1c32 . . 0.96 ?
C33 C34 . . 1.375(3) ?
C33 H1c33 . . 0.96 ?
C34 C35 . . 1.545(3) ?
C35 O6 . . 1.257(4) ?
C35 O7 . . 1.178(4) ?
N1 C14 . . 1.430(5) ?
N1 N1' . . 0.555(9) ?
N1 H1n1 . . 0.87 ?
C14 C15 . . 1.514(6) ?
C14 N1' . . 1.542(10) ?
C14 C14' . . 0.978(12) ?
C14 C15' . . 1.007(11) ?
C14 H1c14 . . 0.96 ?
C14 H2c14 . . 0.96 ?
C15 C14' . . 0.728(11) ?
C15 C15' . . 1.415(11) ?
C15 H1c14' . . 0.8814 ?
C15 H2c14' . . 0.848 ?
C15 H1c15 . . 0.96 ?
C15 H2c15 . . 0.96 ?
C15 H3c15 . . 0.96 ?
N1' C14' . . 1.503(12) ?
N1' H1n1' . . 0.87 ?
C14' C15' . . 1.335(14) ?
C14' H1c14' . . 0.96 ?
C14' H2c14' . . 0.96 ?
C15' H2c14 . . 0.909 ?
C15' H1c15' . . 0.96 ?
C15' H2c15' . . 0.96 ?
C15' H3c15' . . 0.96 ?
N2 C18 . . 1.51(4) ?
N2 N2' . . 0.48(3) ?
N2 H1n2 . . 0.87 ?
N2 H1n2' . . 0.6013 ?
C18 N2' . . 1.44(3) ?
C18 C18' . . 0.59(3) ?
C18 C19' . . 1.35(3) ?
C18 H1c18 . . 0.96 ?
C18 H2c18 . . 0.96 ?
C18 H1c18' . . 0.9392 ?
C19 C18' . . 1.34(4) ?
C19 C19' . . 1.06(3) ?
C19 H1c19 . . 0.96 ?
C19 H2c19 . . 0.96 ?
C19 H3c19 . . 0.96 ?
N2' C18' . . 1.454(3) ?
N2' H1n2' . . 0.87 ?
C18' C19' . . 1.454(5) ?
C18' H2c18 . . 0.8873 ?
C18' H1c18' . . 0.96 ?
C18' H2c18' . . 0.96 ?
C19' H1c19' . . 0.96 ?
C19' H2c19' . . 0.96 ?
C19' H3c19' . . 0.96 ?
H1n1 H1n1' . . 0.6726 ?
H1n2 H1n2' . . 0.5557 ?
H1c14 H2c15' . . 0.7963 ?
H2c14 H1c15' . . 0.7563 ?
H1c14' H2c15 . . 0.3352 ?
H2c14' H1c15 . . 0.4912 ?
H2c18 H1c18' . . 0.2242 ?
H1c19 H1c19' . . 0.6634 ?
H2c19 H3c19' . . 0.718 ?

loop_
_geom_hbond_atom_site_label_D
_geom_hbond_atom_site_label_H
_geom_hbond_atom_site_label_A
_geom_hbond_site_symmetry_D
_geom_hbond_site_symmetry_H
_geom_hbond_site_symmetry_A
_geom_hbond_distance_DH
_geom_hbond_distance_HA
_geom_hbond_distance_DA
_geom_hbond_angle_DHA
_geom_hbond_publ_flag
O5 H1o5 C34 . . . 1.15(4) 2.35(4) 3.002(3) 113(2) ?
O5 H1o5 C35 . . . 1.15(4) 1.94(4) 3.019(4) 153(3) ?
O5 H1o5 O6 . . . 1.15(4) 1.19(4) 2.320(4) 162(3) ?
O6 H1o5 C28 . . . 1.19(4) 1.90(4) 3.021(3) 155(3) ?
O6 H1o5 C29 . . . 1.19(4) 2.33(3) 3.022(3) 114(2) ?
O6 H1o5 O5 . . . 1.19(4) 1.15(4) 2.320(4) 162(3) ?
C30 H1c30 O4 . . . 0.96 2.33 2.693(3) 101.48 ?
C33 H1c33 O7 . . . 0.96 2.33 2.684(3) 101.27 ?
C24 H1c24 O3 . . . 0.96 2.35 2.692(2) 100.02 ?
C2 H1c2 O2 . . 3_665 0.96 2.44 3.356(2) 159.07 ?
N1 H1n1 C16 . . . 0.87 2.43 2.838(4) 109.43 ?
N1 H1n1 O4 . . 3_765 0.87 2.23 3.033(4) 153.99 ?
N1' H1n1 C16 . . . 1.10 2.43 2.872(9) 102.50 ?
N1' H1n1 O4 . . 3_765 1.10 2.23 3.030(8) 128.20 ?
N2 H1n2 C17 . . . 0.87 2.30 2.68(3) 106.94 ?
N2 H1n2 O6 . . 1_455 0.87 2.22 3.02(3) 153.76 ?
N2' H1n2 C17 . . . 1.29 2.30 2.859(3) 101.98 ?
N2' H1n2 O6 . . 1_455 1.29 2.22 3.448(3) 157.95 ?
N2 H1n2' C17 . . . 0.60 2.46 2.68(3) 105.06 ?
N2' H1n2' C17 . . . 0.87 2.46 2.859(3) 108.44 ?
N1 H1n1' C16 . . . 1.03 2.46 2.838(4) 100.89 ?
N1 H1n1' O4 . . 3_765 1.03 2.19 3.033(4) 137.61 ?
N1' H1n1' C16 . . . 0.87 2.46 2.872(9) 109.79 ?
N1' H1n1' O4 . . 3_765 0.87 2.19 3.030(8) 161.35 ?
C15' H2c14 N1 . . . 0.91 1.97 2.391(11) 106.39 ?
C15' H2c14 N1' . . . 0.91 2.17 2.444(14) 96.17 ?
C15 H2c14' N1 . . . 0.85 2.31 2.459(6) 90.21 ?
C19' H1c18 N2 . . . 1.34 2.04 2.47(3) 91.30 ?

loop_
_geom_torsion_atom_site_label_1
_geom_torsion_atom_site_label_2
_geom_torsion_atom_site_label_3
_geom_torsion_atom_site_label_4
_geom_torsion_site_symmetry_1
_geom_torsion_site_symmetry_2
_geom_torsion_site_symmetry_3
_geom_torsion_site_symmetry_4
_geom_torsion
_geom_torsion_publ_flag
? ? ? ? ? ? ? ? ? ?

loop_
_restr_angle_atom_site_label_1
_restr_angle_site_symmetry_1
_restr_angle_atom_site_label_2
_restr_angle_site_symmetry_2
_restr_angle_atom_site_label_3
_restr_angle_site_symmetry_3
_restr_angle_target
_restr_angle_target_weight_param
? ? ? ? ? ? ? ?

loop_
_restr_distance_atom_site_label_1
_restr_distance_site_symmetry_1
_restr_distance_atom_site_label_2
_restr_distance_site_symmetry_2
_restr_distance_target
_restr_distance_target_weight_param
? ? ? ? ? ?

loop_
_restr_equal_angle_atom_site_label_1
_restr_equal_angle_site_symmetry_1
_restr_equal_angle_atom_site_label_2
_restr_equal_angle_site_symmetry_2
_restr_equal_angle_atom_site_label_3
_restr_equal_angle_site_symmetry_3
_restr_equal_angle_class_class_id
_restr_equal_angle_class_target_weight_param
? ? ? ? ? ? ? ?

loop_
_restr_equal_distance_atom_site_label_1
_restr_equal_distance_site_symmetry_1
_restr_equal_distance_atom_site_label_2
_restr_equal_distance_site_symmetry_2
_restr_equal_distance_class_class_id
_restr_equal_distance_class_target_weight_param
? ? ? ? ? ?

loop_
_restr_equal_torsion_atom_site_label_1
_restr_equal_torsion_site_symmetry_1
_restr_equal_torsion_atom_site_label_2
_restr_equal_torsion_site_symmetry_2
_restr_equal_torsion_atom_site_label_3
_restr_equal_torsion_site_symmetry_3
_restr_equal_torsion_atom_site_label_4
_restr_equal_torsion_site_symmetry_4
_restr_equal_torsion_class_class_id
_restr_equal_torsion_class_target_weight_param
? ? ? ? ? ? ? ? ? ?

loop_
_restr_torsion_atom_site_label_1
_restr_torsion_site_symmetry_1
_restr_torsion_atom_site_label_2
_restr_torsion_site_symmetry_2
_restr_torsion_atom_site_label_3
_restr_torsion_site_symmetry_3
_restr_torsion_atom_site_label_4
_restr_torsion_site_symmetry_4
_restr_torsion_angle_target
_restr_torsion_weight_param
? ? ? ? ? ? ? ? ? ?

loop_
_twin_individual_id
_twin_individual_mass_fraction_refined
_twin_individual_twin_matrix_11
_twin_individual_twin_matrix_12
_twin_individual_twin_matrix_13
_twin_individual_twin_matrix_21
_twin_individual_twin_matrix_22
_twin_individual_twin_matrix_23
_twin_individual_twin_matrix_31
_twin_individual_twin_matrix_32
_twin_individual_twin_matrix_33
? ? ? ? ? ? ? ? ? ? ?

loop_
_jana_atom_site_adp_c_label
_jana_atom_site_adp_c_type_symbol
_jana_atom_site_adp_c_111
_jana_atom_site_adp_c_112
_jana_atom_site_adp_c_113
_jana_atom_site_adp_c_122
_jana_atom_site_adp_c_123
_jana_atom_site_adp_c_133
_jana_atom_site_adp_c_222
_jana_atom_site_adp_c_223
_jana_atom_site_adp_c_233
_jana_atom_site_adp_c_333
? ? ? ? ? ? ? ? ? ? ? ?

loop_
_jana_atom_site_adp_d_label
_jana_atom_site_adp_d_type_symbol
_jana_atom_site_adp_d_1111
_jana_atom_site_adp_d_1112
_jana_atom_site_adp_d_1113
_jana_atom_site_adp_d_1122
_jana_atom_site_adp_d_1123
_jana_atom_site_adp_d_1133
_jana_atom_site_adp_d_1222
_jana_atom_site_adp_d_1223
_jana_atom_site_adp_d_1233
_jana_atom_site_adp_d_1333
_jana_atom_site_adp_d_2222
_jana_atom_site_adp_d_2223
_jana_atom_site_adp_d_2233
_jana_atom_site_adp_d_2333
_jana_atom_site_adp_d_3333
? ? ? ? ? ? ? ? ? ? ? ? ? ? ? ? ?

loop_
_jana_atom_site_adp_e_label
_jana_atom_site_adp_e_type_symbol
_jana_atom_site_adp_e_11111
_jana_atom_site_adp_e_11112
_jana_atom_site_adp_e_11113
_jana_atom_site_adp_e_11122
_jana_atom_site_adp_e_11123
_jana_atom_site_adp_e_11133
_jana_atom_site_adp_e_11222
_jana_atom_site_adp_e_11223
_jana_atom_site_adp_e_11233
_jana_atom_site_adp_e_11333
_jana_atom_site_adp_e_12222
_jana_atom_site_adp_e_12223
_jana_atom_site_adp_e_12233
_jana_atom_site_adp_e_12333
_jana_atom_site_adp_e_13333
_jana_atom_site_adp_e_22222
_jana_atom_site_adp_e_22223
_jana_atom_site_adp_e_22233
_jana_atom_site_adp_e_22333
_jana_atom_site_adp_e_23333
_jana_atom_site_adp_e_33333
? ? ? ? ? ? ? ? ? ? ? ? ? ? ? ? ? ? ? ? ? ? ?

loop_
_jana_atom_site_adp_f_label
_jana_atom_site_adp_f_type_symbol
_jana_atom_site_adp_f_111111
_jana_atom_site_adp_f_111112
_jana_atom_site_adp_f_111113
_jana_atom_site_adp_f_111122
_jana_atom_site_adp_f_111123
_jana_atom_site_adp_f_111133
_jana_atom_site_adp_f_111222
_jana_atom_site_adp_f_111223
_jana_atom_site_adp_f_111233
_jana_atom_site_adp_f_111333
_jana_atom_site_adp_f_112222
_jana_atom_site_adp_f_112223
_jana_atom_site_adp_f_112233
_jana_atom_site_adp_f_112333
_jana_atom_site_adp_f_113333
_jana_atom_site_adp_f_122222
_jana_atom_site_adp_f_122223
_jana_atom_site_adp_f_122233
_jana_atom_site_adp_f_122333
_jana_atom_site_adp_f_123333
_jana_atom_site_adp_f_133333
_jana_atom_site_adp_f_222222
_jana_atom_site_adp_f_222223
_jana_atom_site_adp_f_222233
_jana_atom_site_adp_f_222333
_jana_atom_site_adp_f_223333
_jana_atom_site_adp_f_233333
_jana_atom_site_adp_f_333333
? ? ? ? ? ? ? ? ? ? ? ? ? ? ? ? ? ? ? ? ? ? ? ? ? ? ? ? ? ?
